data_4313189
loop_
_publ_author_name
'Srinivasan Priya'
'Maravanji S. Balakrishna'
'Joel T. Mague'
'Shaikh M. Mobin'

_publ_section_title
;
 Insertion of Carbon Fragments into P(III)-N Bonds in Aminophosphines and
 Aminobis(phosphines): Synthesis, Reactivity, and Coordination Chemistry
 of Resulting Phosphine Oxide Derivatives. Crystal and Molecular
 Structures of (Ph2P(O)CH2)2NR (R = Me,nPr,nBu), Ph2P(O)CH(OH)nPr, and
 cis-[MoO2Cl2{(Ph2P(O)CH2)2NEt-\kO,\kO}]
;
_journal_name_full 'Inorganic Chemistry'
_journal_page_first 1272
_journal_page_last 1281
_journal_paper_doi 10.1021/ic026118t
_journal_volume 42
_journal_year 2003
_chemical_formula_sum 'C16 H19 O2 P'
_chemical_formula_weight 274.28
_chemical_name_systematic
; 
 ? 
;
_space_group_IT_number 14
_symmetry_cell_setting monoclinic
_symmetry_space_group_name_Hall '-P 2yn'
_symmetry_space_group_name_H-M 'P 1 21/n 1'
_atom_sites_solution_hydrogens geom
_atom_sites_solution_primary direct
_atom_sites_solution_secondary difmap
_audit_creation_method SHELXL-97
_cell_angle_alpha 90.000(8)
_cell_angle_beta 94.333(8)
_cell_angle_gamma 90.000(5)
_cell_formula_units_Z 4
_cell_length_a 10.5950(6)
_cell_length_b 10.4220(6)
_cell_length_c 13.952(2)
_cell_measurement_reflns_used 25
_cell_measurement_temperature 293(2)
_cell_measurement_theta_max 11.8400
_cell_measurement_theta_min 5.9600
_cell_volume 1536.2(3)
_computing_cell_refinement 'Argus (Nonius, MACH3 software)'
_computing_data_collection 'Argus (Nonius, MACH3 software)'
_computing_data_reduction 'Maxus (Nonius software)'
_computing_molecular_graphics Ortep
_computing_publication_material Shelx97
_computing_structure_refinement 'SHELXL-97 (Sheldrick, 1997)'
_computing_structure_solution 'SHELXS-97 (Sheldrick, 1990)'
_diffrn_ambient_temperature 293(2)
_diffrn_measured_fraction_theta_full 0.768
_diffrn_measured_fraction_theta_max 0.768
_diffrn_measurement_device_type 'Enraf-Nonius CAD-4'
_diffrn_measurement_method \w/q-scan
_diffrn_radiation_monochromator graphite
_diffrn_radiation_source 'fine-focus sealed tube'
_diffrn_radiation_type ' MoK\a'
_diffrn_radiation_wavelength 0.70930
_diffrn_reflns_av_R_equivalents 0.0000
_diffrn_reflns_av_sigmaI/netI 0.0358
_diffrn_reflns_limit_h_max 12
_diffrn_reflns_limit_h_min 0
_diffrn_reflns_limit_k_max 12
_diffrn_reflns_limit_k_min 0
_diffrn_reflns_limit_l_max 16
_diffrn_reflns_limit_l_min -16
_diffrn_reflns_number 2201
_diffrn_reflns_theta_full 24.91
_diffrn_reflns_theta_max 24.91
_diffrn_reflns_theta_min 2.33
_diffrn_standards_decay_% '<3% '
_diffrn_standards_interval_time 3600
_diffrn_standards_number 3
_exptl_absorpt_coefficient_mu 0.175
_exptl_absorpt_correction_T_max 1.000
_exptl_absorpt_correction_T_min 0.994
_exptl_absorpt_correction_type psi-scan
_exptl_absorpt_process_details
;
psi-scan (North, Philips & Mathews, 1968)
;
_exptl_crystal_colour Colourless
_exptl_crystal_density_diffrn 1.186
_exptl_crystal_density_method 'not measured'
_exptl_crystal_F_000 584
_exptl_crystal_size_max 0.4
_exptl_crystal_size_mid 0.2
_exptl_crystal_size_min 0.15
_refine_diff_density_max 0.262
_refine_diff_density_min -0.225
_refine_diff_density_rms 0.043
_refine_ls_extinction_method none
_refine_ls_goodness_of_fit_ref 1.038
_refine_ls_hydrogen_treatment mixed
_refine_ls_matrix_type full
_refine_ls_number_parameters 236
_refine_ls_number_reflns 2201
_refine_ls_number_restraints 0
_refine_ls_restrained_S_all 1.038
_refine_ls_R_factor_all 0.0636
_refine_ls_R_factor_gt 0.0441
_refine_ls_shift/su_max 0.032
_refine_ls_shift/su_mean 0.003
_refine_ls_structure_factor_coef Fsqd
_refine_ls_weighting_details 'w=1/[\s^2^(Fo^2^)+(0.0442P)^2^+0.9247P] where P=(Fo^2^+2Fc^2^)/3'
_refine_ls_weighting_scheme calc
_refine_ls_wR_factor_gt 0.0978
_refine_ls_wR_factor_ref 0.1100
_reflns_number_gt 1753
_reflns_number_total 2201
_reflns_threshold_expression >2sigma(I)
_cod_data_source_file ic026118t_s4.cif
_cod_data_source_block max
_cod_depositor_comments
;
The following automatic conversions were performed:

'_symmetry_cell_setting' value 'Monoclinic' changed to 'monoclinic'
according to the built-in table from CIF Core dictionary named
'cif_core.dic' version 2.4.1 from 2010-06-29.

Automatic conversion script
Id: cif_fix_values 1646 2011-03-28 12:23:43Z adriana 

The following automatic conversions were performed:

'_refine_ls_weighting_scheme' value 'calc
w=1/[\s^2^(Fo^2^)+(0.0442P)^2^+0.9247P] where P=(Fo^2^+2Fc^2^)/3' was
changed to 'calc'. New tag '_refine_ls_weighting_details' was
created. The value of the new tag was set to
'w=1/[\s^2^(Fo^2^)+(0.0442P)^2^+0.9247P] where P=(Fo^2^+2Fc^2^)/3'.

Automatic conversion script
Id: cif_fix_values 3143 2015-03-26 13:38:13Z robertas 
;
_cod_original_sg_symbol_H-M 'P 21/n'
_cod_database_code 4313189

loop_
_symmetry_equiv_pos_as_xyz
'x, y, z'
'-x+1/2, y+1/2, -z+1/2'
'-x, -y, -z'
'x-1/2, -y-1/2, z-1/2'

loop_
_atom_site_label
_atom_site_type_symbol
_atom_site_fract_x
_atom_site_fract_y
_atom_site_fract_z
_atom_site_U_iso_or_equiv
_atom_site_adp_type
_atom_site_occupancy
_atom_site_calc_flag
_atom_site_refinement_flags
_atom_site_disorder_assembly
_atom_site_disorder_group
P1 P 0.54506(7) 0.85546(7) 0.85947(5) 0.0392(2) Uani 1 d . . .
O2 O 0.5761(2) 0.8045(2) 1.04562(15) 0.0527(6) Uani 1 d . . .
O1 O 0.47946(18) 0.98147(18) 0.85954(14) 0.0486(5) Uani 1 d . . .
C1 C 0.4334(3) 0.7248(3) 0.8520(2) 0.0434(7) Uani 1 d . . .
C2 C 0.4676(4) 0.5974(3) 0.8656(3) 0.0622(9) Uani 1 d . . .
C3 C 0.3770(4) 0.5014(4) 0.8602(3) 0.0724(11) Uani 1 d . . .
C4 C 0.2533(4) 0.5318(4) 0.8401(3) 0.0722(11) Uani 1 d . . .
C5 C 0.2166(4) 0.6574(4) 0.8256(3) 0.0741(11) Uani 1 d . . .
C6 C 0.3063(3) 0.7536(4) 0.8330(2) 0.0559(8) Uani 1 d . . .
C7 C 0.6412(3) 0.8433(3) 0.75792(19) 0.0405(7) Uani 1 d . . .
C8 C 0.6221(3) 0.9329(3) 0.6850(2) 0.0502(8) Uani 1 d . . .
C9 C 0.6935(4) 0.9271(4) 0.6053(2) 0.0641(10) Uani 1 d . . .
C10 C 0.7830(4) 0.8331(4) 0.5990(3) 0.0645(10) Uani 1 d . . .
C11 C 0.8024(3) 0.7441(4) 0.6707(3) 0.0662(10) Uani 1 d . . .
C12 C 0.7306(3) 0.7488(3) 0.7497(3) 0.0585(9) Uani 1 d . . .
C13 C 0.6508(3) 0.8257(3) 0.9669(2) 0.0451(7) Uani 1 d . . .
C14 C 0.7471(3) 0.9326(4) 0.9838(3) 0.0591(9) Uani 1 d . . .
C15 C 0.8437(5) 0.9128(5) 1.0672(3) 0.0932(14) Uani 1 d . . .
C16 C 0.9286(5) 0.8067(6) 1.0518(5) 0.154(3) Uani 1 d . . .
H16A H 0.9878 0.7973 1.1069 0.231 Uiso 1 calc R . .
H16B H 0.9737 0.8235 0.9960 0.231 Uiso 1 calc R . .
H16C H 0.8804 0.7291 1.0422 0.231 Uiso 1 calc R . .
H15A H 0.939(3) 0.967(3) 1.0970(19) 0.045(7) Uiso 1 d . . .
H12 H 0.740(3) 0.691(3) 0.794(2) 0.061(10) Uiso 1 d . . .
H2 H 0.550(3) 0.577(3) 0.879(2) 0.066(11) Uiso 1 d . . .
H14A H 0.793(3) 0.944(3) 0.929(2) 0.054(9) Uiso 1 d . . .
H13 H 0.687(3) 0.749(3) 0.958(2) 0.047(8) Uiso 1 d . . .
H6 H 0.289(3) 0.838(3) 0.820(2) 0.058(10) Uiso 1 d . . .
H8 H 0.561(2) 0.999(3) 0.690(2) 0.046(8) Uiso 1 d . . .
H14 H 0.699(3) 1.012(4) 0.995(3) 0.078(12) Uiso 1 d . . .
H3 H 0.412(4) 0.421(4) 0.868(3) 0.088(13) Uiso 1 d . . .
H9 H 0.675(3) 0.993(4) 0.557(3) 0.083(12) Uiso 1 d . . .
H4 H 0.187(4) 0.464(4) 0.835(3) 0.091(12) Uiso 1 d . . .
H11 H 0.867(3) 0.678(4) 0.671(3) 0.091(13) Uiso 1 d . . .
H10 H 0.828(4) 0.830(4) 0.544(3) 0.090(12) Uiso 1 d . . .
H5 H 0.129(4) 0.686(4) 0.811(3) 0.101(14) Uiso 1 d . . .
H15 H 0.793(5) 0.887(5) 1.127(4) 0.16(2) Uiso 1 d . . .
H111 H 0.565(3) 0.873(3) 1.067(3) 0.072(13) Uiso 1 d . . .

loop_
_atom_site_aniso_label
_atom_site_aniso_U_11
_atom_site_aniso_U_22
_atom_site_aniso_U_33
_atom_site_aniso_U_23
_atom_site_aniso_U_13
_atom_site_aniso_U_12
P1 0.0436(4) 0.0371(4) 0.0384(4) -0.0014(3) 0.0130(3) 0.0029(3)
O2 0.0783(15) 0.0412(12) 0.0413(12) -0.0014(10) 0.0223(11) -0.0023(12)
O1 0.0540(12) 0.0408(11) 0.0533(12) -0.0009(9) 0.0184(10) 0.0082(10)
C1 0.0491(17) 0.0453(17) 0.0372(15) -0.0024(13) 0.0117(13) -0.0023(14)
C2 0.060(2) 0.0449(19) 0.082(3) -0.0018(17) 0.010(2) 0.0013(17)
C3 0.093(3) 0.047(2) 0.079(3) -0.003(2) 0.014(2) -0.009(2)
C4 0.083(3) 0.071(3) 0.064(2) -0.009(2) 0.012(2) -0.031(2)
C5 0.061(2) 0.088(3) 0.073(3) 0.001(2) 0.0009(19) -0.016(2)
C6 0.057(2) 0.058(2) 0.0536(19) 0.0047(17) 0.0069(15) -0.0058(18)
C7 0.0468(16) 0.0394(16) 0.0369(15) -0.0053(13) 0.0134(12) -0.0013(13)
C8 0.058(2) 0.0471(19) 0.0475(18) 0.0012(15) 0.0157(15) 0.0044(16)
C9 0.084(3) 0.063(2) 0.048(2) 0.0057(18) 0.0223(19) -0.003(2)
C10 0.075(2) 0.074(3) 0.049(2) -0.0100(18) 0.0302(18) -0.007(2)
C11 0.068(2) 0.072(2) 0.062(2) -0.009(2) 0.0279(19) 0.016(2)
C12 0.068(2) 0.060(2) 0.0496(19) 0.0055(18) 0.0203(17) 0.0157(18)
C13 0.0531(18) 0.0418(18) 0.0421(17) -0.0024(14) 0.0143(14) 0.0078(14)
C14 0.052(2) 0.077(3) 0.049(2) -0.0037(18) 0.0091(17) -0.0067(19)
C15 0.072(3) 0.136(4) 0.068(3) 0.000(3) -0.013(2) -0.001(3)
C16 0.119(4) 0.140(5) 0.192(7) 0.053(5) -0.056(4) 0.009(4)

loop_
_atom_type_symbol
_atom_type_description
_atom_type_scat_dispersion_real
_atom_type_scat_dispersion_imag
_atom_type_scat_source
C C 0.0033 0.0016 'International Tables Vol C Tables 4.2.6.8 and 6.1.1.4'
H H 0.0000 0.0000 'International Tables Vol C Tables 4.2.6.8 and 6.1.1.4'
O O 0.0106 0.0060 'International Tables Vol C Tables 4.2.6.8 and 6.1.1.4'
P P 0.1023 0.0942 'International Tables Vol C Tables 4.2.6.8 and 6.1.1.4'

loop_
_geom_angle_atom_site_label_1
_geom_angle_atom_site_label_2
_geom_angle_atom_site_label_3
_geom_angle
_geom_angle_site_symmetry_1
_geom_angle_site_symmetry_3
_geom_angle_publ_flag
O1 P1 C1 111.28(13) . . ?
O1 P1 C7 110.68(12) . . ?
C1 P1 C7 107.92(13) . . ?
O1 P1 C13 114.02(13) . . ?
C1 P1 C13 106.13(14) . . ?
C7 P1 C13 106.47(13) . . ?
C13 O2 H111 105(3) . . ?
C2 C1 C6 118.3(3) . . ?
C2 C1 P1 123.6(2) . . ?
C6 C1 P1 118.1(2) . . ?
C3 C2 C1 120.8(4) . . ?
C3 C2 H2 119(2) . . ?
C1 C2 H2 120(2) . . ?
C4 C3 C2 119.8(4) . . ?
C4 C3 H3 128(2) . . ?
C2 C3 H3 112(3) . . ?
C3 C4 C5 120.6(4) . . ?
C3 C4 H4 121(2) . . ?
C5 C4 H4 118(2) . . ?
C4 C5 C6 119.7(4) . . ?
C4 C5 H5 125(2) . . ?
C6 C5 H5 115(2) . . ?
C5 C6 C1 120.7(4) . . ?
C5 C6 H6 124(2) . . ?
C1 C6 H6 115(2) . . ?
C12 C7 C8 119.0(3) . . ?
C12 C7 P1 123.1(2) . . ?
C8 C7 P1 117.9(2) . . ?
C7 C8 C9 119.9(3) . . ?
C7 C8 H8 119.4(17) . . ?
C9 C8 H8 120.7(17) . . ?
C10 C9 C8 120.2(3) . . ?
C10 C9 H9 125(2) . . ?
C8 C9 H9 115(2) . . ?
C11 C10 C9 120.3(3) . . ?
C11 C10 H10 121(2) . . ?
C9 C10 H10 119(2) . . ?
C10 C11 C12 119.7(3) . . ?
C10 C11 H11 124(2) . . ?
C12 C11 H11 117(2) . . ?
C7 C12 C11 120.9(3) . . ?
C7 C12 H12 119(2) . . ?
C11 C12 H12 120(2) . . ?
O2 C13 C14 113.7(3) . . ?
O2 C13 P1 108.5(2) . . ?
C14 C13 P1 111.4(2) . . ?
O2 C13 H13 103.7(17) . . ?
C14 C13 H13 113.1(18) . . ?
P1 C13 H13 105.8(18) . . ?
C15 C14 C13 115.4(3) . . ?
C15 C14 H14A 106.5(19) . . ?
C13 C14 H14A 110.0(18) . . ?
C15 C14 H14 108(2) . . ?
C13 C14 H14 107(2) . . ?
H14A C14 H14 110(3) . . ?
C16 C15 C14 112.5(4) . . ?
C16 C15 H15A 83.8(13) . . ?
C14 C15 H15A 135.1(14) . . ?
C16 C15 H15 106(3) . . ?
C14 C15 H15 107(3) . . ?
H15A C15 H15 108(3) . . ?
C15 C16 H16A 109.5 . . ?
C15 C16 H16B 109.5 . . ?
H16A C16 H16B 109.5 . . ?
C15 C16 H16C 109.5 . . ?
H16A C16 H16C 109.5 . . ?
H16B C16 H16C 109.5 . . ?

loop_
_geom_bond_atom_site_label_1
_geom_bond_atom_site_label_2
_geom_bond_distance
_geom_bond_site_symmetry_2
_geom_bond_publ_flag
P1 O1 1.4859(19) . ?
P1 C1 1.801(3) . ?
P1 C7 1.811(3) . ?
P1 C13 1.829(3) . ?
O2 C13 1.418(3) . ?
O2 H111 0.79(4) . ?
C1 C2 1.385(4) . ?
C1 C6 1.386(4) . ?
C2 C3 1.385(5) . ?
C2 H2 0.91(3) . ?
C3 C4 1.358(6) . ?
C3 H3 0.92(4) . ?
C4 C5 1.376(6) . ?
C4 H4 1.00(4) . ?
C5 C6 1.380(5) . ?
C5 H5 0.98(4) . ?
C6 H6 0.92(3) . ?
C7 C12 1.377(4) . ?
C7 C8 1.385(4) . ?
C8 C9 1.392(4) . ?
C8 H8 0.95(3) . ?
C9 C10 1.371(5) . ?
C9 H9 0.97(4) . ?
C10 C11 1.369(5) . ?
C10 H10 0.93(4) . ?
C11 C12 1.387(4) . ?
C11 H11 0.97(4) . ?
C12 H12 0.87(3) . ?
C13 C14 1.518(5) . ?
C13 H13 0.90(3) . ?
C14 C15 1.505(5) . ?
C14 H14A 0.95(3) . ?
C14 H14 0.99(4) . ?
C15 C16 1.452(7) . ?
C15 H15A 1.20(3) . ?
C15 H15 1.07(6) . ?
C16 H16A 0.9600 . ?
C16 H16B 0.9600 . ?
C16 H16C 0.9600 . ?

loop_
_geom_torsion_atom_site_label_1
_geom_torsion_atom_site_label_2
_geom_torsion_atom_site_label_3
_geom_torsion_atom_site_label_4
_geom_torsion
_geom_torsion_site_symmetry_1
_geom_torsion_site_symmetry_2
_geom_torsion_site_symmetry_3
_geom_torsion_site_symmetry_4
_geom_torsion_publ_flag
O1 P1 C1 C2 -169.6(3) . . . . ?
C7 P1 C1 C2 68.8(3) . . . . ?
C13 P1 C1 C2 -45.0(3) . . . . ?
O1 P1 C1 C6 9.5(3) . . . . ?
C7 P1 C1 C6 -112.2(2) . . . . ?
C13 P1 C1 C6 134.0(2) . . . . ?
C6 C1 C2 C3 0.1(5) . . . . ?
P1 C1 C2 C3 179.1(3) . . . . ?
C1 C2 C3 C4 0.9(6) . . . . ?
C2 C3 C4 C5 -0.4(6) . . . . ?
C3 C4 C5 C6 -1.1(6) . . . . ?
C4 C5 C6 C1 2.1(6) . . . . ?
C2 C1 C6 C5 -1.6(5) . . . . ?
P1 C1 C6 C5 179.3(3) . . . . ?
O1 P1 C7 C12 167.1(3) . . . . ?
C1 P1 C7 C12 -70.9(3) . . . . ?
C13 P1 C7 C12 42.7(3) . . . . ?
O1 P1 C7 C8 -13.6(3) . . . . ?
C1 P1 C7 C8 108.4(2) . . . . ?
C13 P1 C7 C8 -138.1(2) . . . . ?
C12 C7 C8 C9 -0.4(5) . . . . ?
P1 C7 C8 C9 -179.8(3) . . . . ?
C7 C8 C9 C10 -0.3(5) . . . . ?
C8 C9 C10 C11 0.3(6) . . . . ?
C9 C10 C11 C12 0.3(6) . . . . ?
C8 C7 C12 C11 1.1(5) . . . . ?
P1 C7 C12 C11 -179.6(3) . . . . ?
C10 C11 C12 C7 -1.1(6) . . . . ?
O1 P1 C13 O2 71.1(2) . . . . ?
C1 P1 C13 O2 -51.8(2) . . . . ?
C7 P1 C13 O2 -166.58(19) . . . . ?
O1 P1 C13 C14 -54.9(3) . . . . ?
C1 P1 C13 C14 -177.7(2) . . . . ?
C7 P1 C13 C14 67.5(3) . . . . ?
O2 C13 C14 C15 60.6(4) . . . . ?
P1 C13 C14 C15 -176.4(3) . . . . ?
C13 C14 C15 C16 66.7(5) . . . . ?
